data_7248951
loop_
_publ_author_name
'Pr\;etka, Dominika'
'Marcinkowski, Dawid'
'Siwiak, Agnieszka'
'Kubicki, Maciej'
'Consiglio, Giuseppe'
'Patroniak, Violetta'
'Gorczy\'nski, Adam'

_publ_section_title
;
 Crystal engineering of monometallic lanthanide(iii) supramolecular
 systems within the N3-tridentate hydrazone Schiff-base ligand
;
_journal_issue 31
_journal_name_full CrystEngComm
_journal_page_first 4167
_journal_page_last 4180
_journal_paper_doi 10.1039/D4CE00450G
_journal_volume 26
_journal_year 2024
_chemical_formula_moiety 'C11 H15 Er N8 O10'
_chemical_formula_sum 'C11 H15 Er N8 O10'
_chemical_formula_weight 586.57
_space_group_crystal_system triclinic
_space_group_IT_number 2
_space_group_name_Hall '-P 1'
_space_group_name_H-M_alt 'P -1'
_atom_sites_solution_hydrogens mixed
_audit_block_doi 10.5517/ccdc.csd.cc1k5v6s
_audit_creation_method SHELXL-2013
_audit_update_record
;
2015-11-06 deposited with the CCDC.	2024-07-03 downloaded from the CCDC.
;
_cell_angle_alpha 102.222(6)
_cell_angle_beta 103.692(7)
_cell_angle_gamma 102.763(6)
_cell_formula_units_Z 2
_cell_length_a 8.3705(7)
_cell_length_b 9.3039(7)
_cell_length_c 12.7182(9)
_cell_measurement_reflns_used 2892
_cell_measurement_temperature 120(1)
_cell_measurement_theta_max 27.0350
_cell_measurement_theta_min 3.2620
_cell_volume 901.39(13)
_computing_cell_refinement 'CrysAlis Pro (Agilent Technologies (2011))'
_computing_data_collection 'CrysAlis Pro (Agilent Technologies (2011))'
_computing_data_reduction 'CrysAlis Pro (Agilent Technologies (2011))'
_computing_molecular_graphics 'Mercury (MacRae et al., 2009)'
_computing_publication_material 'SHELXL-2013 (Sheldrick, 2013)'
_computing_structure_refinement 'SHELXL-2013 (Sheldrick, 2013)'
_computing_structure_solution 'SIR92 (Altomare et al., 1993)'
_diffrn_ambient_temperature 120(1)
_diffrn_detector 'CCD plate'
_diffrn_detector_area_resol_mean 16.1544
_diffrn_detector_type Eos
_diffrn_measured_fraction_theta_full 0.995
_diffrn_measured_fraction_theta_max 0.995
_diffrn_measurement_device 'four-circle diffractometer'
_diffrn_measurement_device_type 'Xcalibur, Eos'
_diffrn_measurement_method \w-scan
_diffrn_radiation_monochromator graphite
_diffrn_radiation_type 'Mo K\a'
_diffrn_radiation_wavelength 0.71073
_diffrn_reflns_av_unetI/netI 0.0456
_diffrn_reflns_Laue_measured_fraction_full 0.995
_diffrn_reflns_Laue_measured_fraction_max 0.995
_diffrn_reflns_limit_h_max 9
_diffrn_reflns_limit_h_min -9
_diffrn_reflns_limit_k_max 10
_diffrn_reflns_limit_k_min -11
_diffrn_reflns_limit_l_max 15
_diffrn_reflns_limit_l_min -13
_diffrn_reflns_number 3145
_diffrn_reflns_point_group_measured_fraction_full 0.995
_diffrn_reflns_point_group_measured_fraction_max 0.995
_diffrn_reflns_theta_full 25.000
_diffrn_reflns_theta_max 25.000
_diffrn_reflns_theta_min 3.263
_exptl_absorpt_coefficient_mu 4.730
_exptl_absorpt_correction_T_max 1.00000
_exptl_absorpt_correction_T_min 0.49757
_exptl_absorpt_correction_type multi-scan
_exptl_absorpt_process_details
;
CrysAlisPro, Agilent Technologies,
Version 1.171.37.35 (release 13-08-2014 CrysAlis171 .NET)
(compiled Aug 13 2014,18:06:01)
Empirical absorption correction using spherical harmonics,
 implemented in SCALE3 ABSPACK scaling algorithm.
;
_exptl_crystal_colour 'pale yellow'
_exptl_crystal_density_diffrn 2.161
_exptl_crystal_description prism
_exptl_crystal_F_000 570
_exptl_crystal_size_max 0.4
_exptl_crystal_size_mid 0.15
_exptl_crystal_size_min 0.15
_refine_diff_density_max 4.164
_refine_diff_density_min -2.236
_refine_diff_density_rms 0.255
_refine_ls_extinction_method none
_refine_ls_goodness_of_fit_ref 1.234
_refine_ls_hydrogen_treatment constr
_refine_ls_matrix_type full
_refine_ls_number_parameters 274
_refine_ls_number_reflns 3145
_refine_ls_number_restraints 0
_refine_ls_restrained_S_all 1.234
_refine_ls_R_factor_all 0.0648
_refine_ls_R_factor_gt 0.0572
_refine_ls_shift/su_max 0.000
_refine_ls_shift/su_mean 0.000
_refine_ls_structure_factor_coef Fsqd
_refine_ls_weighting_details 'w=1/[\s^2^(Fo^2^)+(0.0900P)^2^+2.8494P] where P=(Fo^2^+2Fc^2^)/3'
_refine_ls_weighting_scheme calc
_refine_ls_wR_factor_gt 0.1485
_refine_ls_wR_factor_ref 0.1539
_reflns_Friedel_coverage 0.000
_reflns_number_gt 2826
_reflns_number_total 3145
_reflns_threshold_expression 'I > 2\s(I)'
_cod_data_source_file d4ce00450g2.cif
_cod_data_source_block 21
_cod_depositor_comments 'Adding full bibliography for 7248946--7248974.cif.'
_cod_database_code 7248951
_shelx_space_group_comment
;
The symmetry employed for this shelxl refinement is uniquely defined
by the following loop, which should always be used as a source of
symmetry information in preference to the above space-group names.
They are only intended as comments.
;
_shelxl_version_number 2013-4

loop_
_space_group_symop_operation_xyz
'x, y, z'
'-x, -y, -z'

loop_
_atom_site_label
_atom_site_type_symbol
_atom_site_fract_x
_atom_site_fract_y
_atom_site_fract_z
_atom_site_U_iso_or_equiv
_atom_site_adp_type
_atom_site_occupancy
_atom_site_site_symmetry_order
_atom_site_calc_flag
_atom_site_refinement_flags_posn
_atom_site_refinement_flags_adp
_atom_site_refinement_flags_occupancy
_atom_site_disorder_assembly
_atom_site_disorder_group
Er1 Er 0.64794(5) 0.26890(5) 0.69741(4) 0.0226(2) Uani 1 1 d . . . . .
N1A N 0.4752(10) 0.3752(10) 0.8063(7) 0.0214(17) Uani 1 1 d . . . . .
C2A C 0.3345(13) 0.2787(14) 0.8157(8) 0.030(2) Uani 1 1 d . . . . .
H2A H 0.3137 0.1715 0.7853 0.036 Uiso 1 1 calc R U . . .
C3A C 0.2227(13) 0.3265(13) 0.8657(9) 0.030(2) Uani 1 1 d . . . . .
H3A H 0.1273 0.2549 0.8717 0.036 Uiso 1 1 calc R U . . .
C4A C 0.2513(14) 0.4839(13) 0.9084(9) 0.031(2) Uani 1 1 d . . . . .
H4A H 0.1737 0.5212 0.9426 0.037 Uiso 1 1 calc R U . . .
C5A C 0.3921(13) 0.5847(13) 0.9007(9) 0.028(2) Uani 1 1 d . . . . .
H5A H 0.4128 0.6922 0.9291 0.033 Uiso 1 1 calc R U . . .
C6A C 0.5027(13) 0.5275(11) 0.8511(8) 0.022(2) Uani 1 1 d . . . . .
N7A N 0.6503(10) 0.6247(10) 0.8428(7) 0.0236(18) Uani 1 1 d . . . . .
C71A C 0.7082(14) 0.7896(12) 0.8915(9) 0.030(2) Uani 1 1 d . . . . .
H71C H 0.6899 0.8403 0.8314 0.046 Uiso 1 1 calc R U . . .
H71B H 0.8306 0.8211 0.9331 0.046 Uiso 1 1 calc R U . . .
H71A H 0.6431 0.8190 0.9431 0.046 Uiso 1 1 calc R U . . .
N8A N 0.7432(11) 0.5539(10) 0.7826(7) 0.0237(18) Uani 1 1 d . . . . .
C9A C 0.8782(12) 0.6348(11) 0.7707(9) 0.024(2) Uani 1 1 d . . . . .
H9A H 0.9189 0.7430 0.8016 0.028 Uiso 1 1 calc R U . . .
C10A C 0.9639(12) 0.5499(12) 0.7073(8) 0.023(2) Uani 1 1 d . . . . .
N11A N 1.1077(11) 0.6084(11) 0.6797(8) 0.028(2) Uani 1 1 d . . . . .
C11A C 1.2039(15) 0.7705(13) 0.7113(11) 0.037(3) Uani 1 1 d . . . . .
H11C H 1.3164 0.7796 0.6988 0.055 Uiso 1 1 calc R U . . .
H11B H 1.2194 0.8170 0.7911 0.055 Uiso 1 1 calc R U . . .
H11A H 1.1405 0.8236 0.6652 0.055 Uiso 1 1 calc R U . . .
C12A C 1.1436(13) 0.4883(13) 0.6208(9) 0.028(2) Uani 1 1 d . . . . .
H12A H 1.2380 0.4933 0.5910 0.033 Uiso 1 1 calc R U . . .
C13A C 1.0227(14) 0.3590(13) 0.6112(9) 0.028(2) Uani 1 1 d . . . . .
H13A H 1.0162 0.2580 0.5719 0.034 Uiso 1 1 calc R U . . .
N14A N 0.9097(11) 0.3983(10) 0.6680(8) 0.0275(19) Uani 1 1 d . . . . .
N1B N 0.7617(11) 0.1911(10) 0.9010(7) 0.0269(19) Uani 1 1 d . . . . .
O11B O 0.6168(9) 0.1125(8) 0.8289(6) 0.0300(16) Uani 1 1 d . . . . .
O12B O 0.8440(9) 0.3064(8) 0.8771(6) 0.0250(15) Uani 1 1 d . . . . .
O13B O 0.8129(11) 0.1588(10) 0.9879(7) 0.0384(19) Uani 1 1 d . . . . .
N1C N 0.4920(11) 0.2957(10) 0.4777(7) 0.0243(18) Uani 1 1 d . . . . .
O11C O 0.4684(10) 0.3660(9) 0.5669(6) 0.0306(17) Uani 1 1 d . . . . .
O12C O 0.5995(9) 0.2162(8) 0.4947(6) 0.0249(15) Uani 1 1 d . . . . .
O13C O 0.4198(11) 0.2975(9) 0.3849(7) 0.0362(18) Uani 1 1 d . . . . .
N1D N 0.8562(11) -0.0071(10) 0.6534(8) 0.030(2) Uani 1 1 d . . . . .
O11D O 0.7485(10) 0.0669(9) 0.6322(6) 0.0348(18) Uani 1 1 d . . . . .
O12D O 0.8803(11) -0.0887(10) 0.5721(7) 0.0374(19) Uani 1 1 d . . . . .
O13D O 0.9280(10) 0.0001(9) 0.7522(6) 0.0356(18) Uani 1 1 d . . . . .
O1E O 0.3889(9) 0.0699(8) 0.6150(6) 0.0259(15) Uani 1 1 d . . . . .
H1E1 H 0.3979 -0.0157 0.5815 0.031 Uiso 1 1 d R U . . .
H1E2 H 0.3186 0.0872 0.5649 0.031 Uiso 1 1 d R U . . .

loop_
_atom_site_aniso_label
_atom_site_aniso_U_11
_atom_site_aniso_U_22
_atom_site_aniso_U_33
_atom_site_aniso_U_23
_atom_site_aniso_U_13
_atom_site_aniso_U_12
Er1 0.0189(3) 0.0277(3) 0.0245(3) 0.0102(2) 0.00756(19) 0.00947(19)
N1A 0.013(4) 0.034(5) 0.019(4) 0.010(3) 0.002(3) 0.011(3)
C2A 0.027(6) 0.050(7) 0.019(5) 0.014(5) 0.007(4) 0.018(5)
C3A 0.015(5) 0.048(7) 0.028(5) 0.013(5) 0.007(4) 0.010(5)
C4A 0.022(5) 0.048(7) 0.024(5) 0.016(5) 0.003(4) 0.010(5)
C5A 0.018(5) 0.041(6) 0.028(5) 0.014(5) 0.007(4) 0.010(4)
C6A 0.021(5) 0.031(6) 0.014(4) 0.010(4) 0.000(4) 0.009(4)
N7A 0.019(4) 0.035(5) 0.026(4) 0.016(4) 0.013(4) 0.013(4)
C71A 0.028(6) 0.031(6) 0.033(6) 0.012(5) 0.011(5) 0.006(5)
N8A 0.020(4) 0.037(5) 0.023(4) 0.015(4) 0.011(4) 0.013(4)
C9A 0.013(5) 0.024(5) 0.029(5) 0.008(4) -0.004(4) 0.007(4)
C10A 0.015(5) 0.037(6) 0.018(5) 0.010(4) 0.003(4) 0.006(4)
N11A 0.018(4) 0.041(5) 0.036(5) 0.020(4) 0.012(4) 0.015(4)
C11A 0.026(6) 0.037(7) 0.053(7) 0.020(6) 0.019(5) 0.006(5)
C12A 0.020(5) 0.044(7) 0.029(5) 0.022(5) 0.006(4) 0.018(5)
C13A 0.026(6) 0.035(6) 0.025(5) 0.004(4) 0.006(4) 0.018(5)
N14A 0.018(4) 0.028(5) 0.035(5) 0.009(4) 0.007(4) 0.005(4)
N1B 0.029(5) 0.035(5) 0.023(4) 0.012(4) 0.006(4) 0.017(4)
O11B 0.023(4) 0.036(4) 0.033(4) 0.018(3) 0.006(3) 0.009(3)
O12B 0.017(3) 0.033(4) 0.030(4) 0.013(3) 0.011(3) 0.011(3)
O13B 0.039(5) 0.050(5) 0.027(4) 0.021(4) 0.002(4) 0.014(4)
N1C 0.025(5) 0.024(4) 0.026(5) 0.013(4) 0.007(4) 0.007(4)
O11C 0.031(4) 0.035(4) 0.031(4) 0.011(3) 0.011(3) 0.017(3)
O12C 0.024(4) 0.024(4) 0.028(4) 0.006(3) 0.005(3) 0.013(3)
O13C 0.039(5) 0.039(5) 0.030(4) 0.015(3) 0.003(4) 0.010(4)
N1D 0.024(5) 0.024(5) 0.042(6) 0.012(4) 0.011(4) 0.005(4)
O11D 0.041(5) 0.037(4) 0.031(4) 0.012(3) 0.009(4) 0.022(4)
O12D 0.039(5) 0.050(5) 0.032(4) 0.007(4) 0.016(4) 0.028(4)
O13D 0.029(4) 0.044(5) 0.029(4) 0.014(3) -0.004(3) 0.009(4)
O1E 0.025(4) 0.029(4) 0.025(4) 0.010(3) 0.008(3) 0.008(3)

loop_
_atom_type_symbol
_atom_type_description
_atom_type_scat_dispersion_real
_atom_type_scat_dispersion_imag
_atom_type_scat_source
C C 0.0033 0.0016 'International Tables Vol C Tables 4.2.6.8 and 6.1.1.4'
H H 0.0000 0.0000 'International Tables Vol C Tables 4.2.6.8 and 6.1.1.4'
N N 0.0061 0.0033 'International Tables Vol C Tables 4.2.6.8 and 6.1.1.4'
O O 0.0106 0.0060 'International Tables Vol C Tables 4.2.6.8 and 6.1.1.4'
Er Er -0.2586 4.9576 'International Tables Vol C Tables 4.2.6.8 and 6.1.1.4'

loop_
_citation_id
_citation_doi
_citation_year
1 10.1039/C7QI00727B 2018

loop_
_geom_angle_atom_site_label_1
_geom_angle_atom_site_label_2
_geom_angle_atom_site_label_3
_geom_angle
_geom_angle_site_symmetry_1
_geom_angle_site_symmetry_3
_geom_angle_publ_flag
O11D Er1 O1E 79.3(3) . . ?
O11D Er1 O12B 87.0(3) . . ?
O1E Er1 O12B 124.8(2) . . ?
O11D Er1 N14A 78.1(3) . . ?
O1E Er1 N14A 144.9(3) . . ?
O12B Er1 N14A 80.3(3) . . ?
O11D Er1 O11C 120.6(3) . . ?
O1E Er1 O11C 75.1(3) . . ?
O12B Er1 O11C 150.2(3) . . ?
N14A Er1 O11C 93.9(3) . . ?
O11D Er1 O12C 69.5(2) . . ?
O1E Er1 O12C 74.4(2) . . ?
O12B Er1 O12C 147.1(2) . . ?
N14A Er1 O12C 72.7(3) . . ?
O11C Er1 O12C 52.4(2) . . ?
O11D Er1 N1A 149.3(3) . . ?
O1E Er1 N1A 81.5(3) . . ?
O12B Er1 N1A 84.6(2) . . ?
N14A Er1 N1A 129.0(3) . . ?
O11C Er1 N1A 76.4(3) . . ?
O12C Er1 N1A 127.2(2) . . ?
O11D Er1 O11B 76.6(3) . . ?
O1E Er1 O11B 71.6(2) . . ?
O12B Er1 O11B 53.2(2) . . ?
N14A Er1 O11B 127.5(3) . . ?
O11C Er1 O11B 138.5(2) . . ?
O12C Er1 O11B 135.5(2) . . ?
N1A Er1 O11B 74.8(3) . . ?
O11D Er1 N8A 141.8(3) . . ?
O1E Er1 N8A 138.3(3) . . ?
O12B Er1 N8A 75.7(3) . . ?
N14A Er1 N8A 65.7(3) . . ?
O11C Er1 N8A 75.3(3) . . ?
O12C Er1 N8A 108.6(2) . . ?
N1A Er1 N8A 63.4(3) . . ?
O11B Er1 N8A 116.0(3) . . ?
O11D Er1 N1B 80.1(3) . . ?
O1E Er1 N1B 98.4(2) . . ?
O12B Er1 N1B 26.5(2) . . ?
N14A Er1 N1B 103.8(3) . . ?
O11C Er1 N1B 155.5(3) . . ?
O12C Er1 N1B 149.6(2) . . ?
N1A Er1 N1B 79.2(3) . . ?
O11B Er1 N1B 26.8(3) . . ?
N8A Er1 N1B 96.5(3) . . ?
O11D Er1 N1C 95.2(3) . . ?
O1E Er1 N1C 72.1(2) . . ?
O12B Er1 N1C 162.9(2) . . ?
N14A Er1 N1C 83.6(3) . . ?
O11C Er1 N1C 25.8(2) . . ?
O12C Er1 N1C 26.5(2) . . ?
N1A Er1 N1C 101.3(3) . . ?
O11B Er1 N1C 143.7(2) . . ?
N8A Er1 N1C 92.5(3) . . ?
N1B Er1 N1C 170.1(2) . . ?
C6A N1A C2A 116.9(9) . . ?
C6A N1A Er1 123.8(6) . . ?
C2A N1A Er1 119.0(7) . . ?
C3A C2A N1A 123.8(11) . . ?
C3A C2A H2A 118.1 . . ?
N1A C2A H2A 118.1 . . ?
C2A C3A C4A 118.1(10) . . ?
C2A C3A H3A 120.9 . . ?
C4A C3A H3A 120.9 . . ?
C5A C4A C3A 119.7(10) . . ?
C5A C4A H4A 120.1 . . ?
C3A C4A H4A 120.1 . . ?
C4A C5A C6A 118.9(11) . . ?
C4A C5A H5A 120.5 . . ?
C6A C5A H5A 120.5 . . ?
N1A C6A C5A 122.5(9) . . ?
N1A C6A N7A 116.0(9) . . ?
C5A C6A N7A 121.5(9) . . ?
N8A N7A C6A 115.8(8) . . ?
N8A N7A C71A 119.7(8) . . ?
C6A N7A C71A 124.5(8) . . ?
N7A C71A H71C 109.5 . . ?
N7A C71A H71B 109.5 . . ?
H71C C71A H71B 109.5 . . ?
N7A C71A H71A 109.5 . . ?
H71C C71A H71A 109.5 . . ?
H71B C71A H71A 109.5 . . ?
C9A N8A N7A 119.5(9) . . ?
C9A N8A Er1 119.9(7) . . ?
N7A N8A Er1 120.7(6) . . ?
N8A C9A C10A 114.7(9) . . ?
N8A C9A H9A 122.6 . . ?
C10A C9A H9A 122.6 . . ?
N14A C10A N11A 111.1(9) . . ?
N14A C10A C9A 122.2(9) . . ?
N11A C10A C9A 126.7(10) . . ?
C12A N11A C10A 106.5(9) . . ?
C12A N11A C11A 127.6(9) . . ?
C10A N11A C11A 125.9(9) . . ?
N11A C11A H11C 109.5 . . ?
N11A C11A H11B 109.5 . . ?
H11C C11A H11B 109.5 . . ?
N11A C11A H11A 109.5 . . ?
H11C C11A H11A 109.5 . . ?
H11B C11A H11A 109.5 . . ?
N11A C12A C13A 108.3(10) . . ?
N11A C12A H12A 125.8 . . ?
C13A C12A H12A 125.8 . . ?
C12A C13A N14A 108.7(9) . . ?
C12A C13A H13A 125.7 . . ?
N14A C13A H13A 125.7 . . ?
C10A N14A C13A 105.4(8) . . ?
C10A N14A Er1 117.4(6) . . ?
C13A N14A Er1 137.1(7) . . ?
O13B N1B O12B 122.8(9) . . ?
O13B N1B O11B 121.0(9) . . ?
O12B N1B O11B 116.1(8) . . ?
O13B N1B Er1 179.0(8) . . ?
O12B N1B Er1 56.3(5) . . ?
O11B N1B Er1 59.9(5) . . ?
N1B O11B Er1 93.4(5) . . ?
N1B O12B Er1 97.2(5) . . ?
O13C N1C O11C 124.3(9) . . ?
O13C N1C O12C 121.8(9) . . ?
O11C N1C O12C 113.9(8) . . ?
O13C N1C Er1 175.7(7) . . ?
O11C N1C Er1 56.7(5) . . ?
O12C N1C Er1 57.3(4) . . ?
N1C O11C Er1 97.5(6) . . ?
N1C O12C Er1 96.2(5) . . ?
O12D N1D O13D 122.9(9) . . ?
O12D N1D O11D 117.0(9) . . ?
O13D N1D O11D 120.1(9) . . ?
N1D O11D Er1 147.1(7) . . ?
Er1 O1E H1E1 115.6 . . ?
Er1 O1E H1E2 114.0 . . ?
H1E1 O1E H1E2 102.1 . . ?

loop_
_geom_bond_atom_site_label_1
_geom_bond_atom_site_label_2
_geom_bond_distance
_geom_bond_site_symmetry_2
_geom_bond_publ_flag
Er1 O11D 2.302(7) . ?
Er1 O1E 2.357(7) . ?
Er1 O12B 2.381(7) . ?
Er1 N14A 2.409(9) . ?
Er1 O11C 2.426(7) . ?
Er1 O12C 2.436(7) . ?
Er1 N1A 2.446(8) . ?
Er1 O11B 2.460(7) . ?
Er1 N8A 2.506(9) . ?
Er1 N1B 2.840(8) . ?
Er1 N1C 2.878(8) . ?
N1A C6A 1.356(13) . ?
N1A C2A 1.361(14) . ?
C2A C3A 1.351(15) . ?
C2A H2A 0.9500 . ?
C3A C4A 1.394(16) . ?
C3A H3A 0.9500 . ?
C4A C5A 1.372(15) . ?
C4A H4A 0.9500 . ?
C5A C6A 1.374(15) . ?
C5A H5A 0.9500 . ?
C6A N7A 1.402(13) . ?
N7A N8A 1.385(12) . ?
N7A C71A 1.449(14) . ?
C71A H71C 0.9800 . ?
C71A H71B 0.9800 . ?
C71A H71A 0.9800 . ?
N8A C9A 1.273(13) . ?
C9A C10A 1.430(15) . ?
C9A H9A 0.9500 . ?
C10A N14A 1.325(13) . ?
C10A N11A 1.363(13) . ?
N11A C12A 1.342(14) . ?
N11A C11A 1.463(14) . ?
C11A H11C 0.9800 . ?
C11A H11B 0.9800 . ?
C11A H11A 0.9800 . ?
C12A C13A 1.352(16) . ?
C12A H12A 0.9500 . ?
C13A N14A 1.384(14) . ?
C13A H13A 0.9500 . ?
N1B O13B 1.211(11) . ?
N1B O12B 1.276(11) . ?
N1B O11B 1.282(12) . ?
N1C O13C 1.197(11) . ?
N1C O11C 1.265(12) . ?
N1C O12C 1.294(11) . ?
N1D O12D 1.232(12) . ?
N1D O13D 1.239(12) . ?
N1D O11D 1.264(12) . ?
O1E H1E1 0.8482 . ?
O1E H1E2 0.8282 . ?
